data_2216782
loop_
_publ_author_name
'Zhao, Pei-Zheng'
'Xuan, Xiao-Peng'
'Tang, Qing-Hu'

_publ_section_title
Bis(\m-4-hydroxybenzoato-\k^2^<i>O</i>:<i>O</i>')bis[(2,9-dimethyl-1,10-phenanthroline-\k^2^<i>N</i>,<i>N</i>')(4-hydroxybenzoato-\k^2^<i>O</i>,<i>O</i>')lead(II)]
_journal_coeditor_code SJ2410
_journal_issue 12
_journal_name_full 'Acta Crystallographica Section E'
_journal_page_first m3042
_journal_page_last m3043
_journal_paper_doi 10.1107/S1600536807057868
_journal_volume 63
_journal_year 2007
_chemical_formula_iupac '[Pb2 (C7 H5 O3)4 (C14 H12 N2)2]'
_chemical_formula_moiety 'C56 H44 N4 O12 Pb2'
_chemical_formula_sum 'C56 H44 N4 O12 Pb2'
_chemical_formula_weight 1379.35
_chemical_name_systematic
;
Bis(\m-4-hydroxybenzoato-\k^2^<i>O</i>:<i>O</i>')bis[(2,9-dimethyl-1,10-
phenanthroline-\k^2^<i>N</i>,<i>N</i>')(4-hydroxybenzoato-
\k^2^<i>O</i>,<i>O</i>')lead(II)]
;
_space_group_IT_number 14
_symmetry_cell_setting monoclinic
_symmetry_space_group_name_Hall '-P 2ybc'
_symmetry_space_group_name_H-M 'P 1 21/c 1'
_atom_sites_solution_hydrogens geom
_atom_sites_solution_primary direct
_atom_sites_solution_secondary difmap
_audit_creation_method SHELXL-97
_cell_angle_alpha 90.00
_cell_angle_beta 101.6670(10)
_cell_angle_gamma 90.00
_cell_formula_units_Z 2
_cell_length_a 11.0539(9)
_cell_length_b 20.9060(16)
_cell_length_c 11.2905(9)
_cell_measurement_reflns_used 8418
_cell_measurement_temperature 293(2)
_cell_measurement_theta_max 28.05
_cell_measurement_theta_min 2.55
_cell_volume 2555.2(4)
_computing_cell_refinement 'SAINT (Bruker, 1997)'
_computing_data_collection 'SMART (Bruker, 1997)'
_computing_data_reduction 'SAINT (Bruker, 1997)'
_computing_molecular_graphics 'SHELXTL (Bruker, 1997)'
_computing_publication_material 'SHELXTL (Bruker, 1997)'
_computing_structure_refinement 'SHELXL97 (Sheldrick, 1997)'
_computing_structure_solution 'SHELXS97 (Sheldrick, 1997)'
_diffrn_ambient_temperature 293(2)
_diffrn_measured_fraction_theta_full 0.999
_diffrn_measured_fraction_theta_max 0.999
_diffrn_measurement_device_type 'Bruker SMART CCD area-detector'
_diffrn_measurement_method '\f and \w scans'
_diffrn_radiation_monochromator graphite
_diffrn_radiation_source 'fine-focus sealed tube'
_diffrn_radiation_type MoK\a
_diffrn_radiation_wavelength 0.71073
_diffrn_reflns_av_R_equivalents 0.0205
_diffrn_reflns_av_sigmaI/netI 0.0193
_diffrn_reflns_limit_h_max 13
_diffrn_reflns_limit_h_min -13
_diffrn_reflns_limit_k_max 25
_diffrn_reflns_limit_k_min -25
_diffrn_reflns_limit_l_max 13
_diffrn_reflns_limit_l_min -13
_diffrn_reflns_number 17442
_diffrn_reflns_theta_full 25.50
_diffrn_reflns_theta_max 25.50
_diffrn_reflns_theta_min 2.55
_diffrn_standards_number 0
_exptl_absorpt_coefficient_mu 6.648
_exptl_absorpt_correction_T_max 0.3960
_exptl_absorpt_correction_T_min 0.2768
_exptl_absorpt_correction_type multi-scan
_exptl_absorpt_process_details '(SADABS; Bruker, 1997)'
_exptl_crystal_colour colorless
_exptl_crystal_density_diffrn 1.793
_exptl_crystal_density_method 'not measured'
_exptl_crystal_description block
_exptl_crystal_F_000 1336
_exptl_crystal_size_max 0.26
_exptl_crystal_size_mid 0.21
_exptl_crystal_size_min 0.17
_refine_diff_density_max 0.491
_refine_diff_density_min -0.561
_refine_ls_extinction_method none
_refine_ls_goodness_of_fit_ref 1.031
_refine_ls_hydrogen_treatment constr
_refine_ls_matrix_type full
_refine_ls_number_parameters 338
_refine_ls_number_reflns 4760
_refine_ls_number_restraints 0
_refine_ls_restrained_S_all 1.031
_refine_ls_R_factor_all 0.0238
_refine_ls_R_factor_gt 0.0184
_refine_ls_shift/su_max 0.008
_refine_ls_shift/su_mean <0.001
_refine_ls_structure_factor_coef Fsqd
_refine_ls_weighting_details 'calc w=1/[\s^2^(Fo^2^)+(0.0193P)^2^+1.4405P] where P=(Fo^2^+2Fc^2^)/3'
_refine_ls_weighting_scheme calc
_refine_ls_wR_factor_gt 0.0408
_refine_ls_wR_factor_ref 0.0423
_reflns_number_gt 4180
_reflns_number_total 4760
_reflns_threshold_expression I>2\s(I)
_cod_data_source_file sj2410.cif
_cod_data_source_block I
_cod_depositor_comments
;
The following automatic conversions were performed:
'_symmetry_cell_setting' value 'Monoclinic' changed to 'monoclinic'
according to '/home/saulius/struct/CIF-dictionaries/cif_core.dic'
dictionary named 'cif_core.dic' version 2.4.1 from 2010-06-29.

Automatic conversion script
Id: cif_fix_enum 1527 2010-12-29 10:47:43Z saulius 

The following automatic conversions were performed:

'_symmetry_cell_setting' value 'Monoclinic' changed to 'monoclinic'
according to /home/saulius/struct/CIF-dictionaries/cif_core.dic
dictionary named 'cif_core.dic' version 2.4.1 from 2010-06-29.

Automatic conversion script
Id: cif_fix_values 1715 2011-07-08 13:25:40Z adriana 
;
_cod_original_sg_symbol_H-M 'P 21/c'
_cod_database_code 2216782
_cod_database_fobs_code 2216782

loop_
_symmetry_equiv_pos_as_xyz
'x, y, z'
'-x, y+1/2, -z+1/2'
'-x, -y, -z'
'x, -y-1/2, z-1/2'

loop_
_atom_site_type_symbol
_atom_site_label
_atom_site_fract_x
_atom_site_fract_y
_atom_site_fract_z
_atom_site_U_iso_or_equiv
_atom_site_adp_type
_atom_site_calc_flag
_atom_site_refinement_flags
_atom_site_occupancy
Pb Pb1 0.348130(9) 1.006948(4) 0.350408(8) 0.03245(3) Uani d . 1
O O1 0.20574(17) 1.10887(8) 0.32230(17) 0.0458(5) Uani d . 1
O O2 0.32361(17) 1.09044(8) 0.19066(16) 0.0407(4) Uani d . 1
O O3 0.1365(2) 1.37068(9) 0.03074(19) 0.0613(6) Uani d . 1
H H3 0.1626 1.3744 -0.0320 0.092 Uiso calc R 1
O O4 0.3130(2) 0.89345(9) 0.41329(18) 0.0572(6) Uani d . 1
O O5 0.4729(3) 0.90298(13) 0.5611(3) 0.1133(11) Uani d . 1
O O6 0.17088(18) 0.68062(9) 0.75700(18) 0.0509(5) Uani d . 1
H H6 0.2228 0.6634 0.8095 0.076 Uiso calc R 1
N N1 0.16493(18) 0.96424(9) 0.20827(18) 0.0304(5) Uani d . 1
N N2 0.40432(19) 0.95256(10) 0.17560(19) 0.0370(5) Uani d . 1
C C1 0.0516(2) 0.96366(12) 0.2313(2) 0.0381(6) Uani d . 1
C C2 -0.0479(3) 0.94005(15) 0.1465(3) 0.0536(8) Uani d . 1
H H2 -0.1265 0.9398 0.1642 0.064 Uiso calc R 1
C C3 -0.0309(3) 0.91738(15) 0.0379(3) 0.0554(8) Uani d . 1
H H3A -0.0982 0.9029 -0.0191 0.066 Uiso calc R 1
C C4 0.0881(3) 0.91577(13) 0.0120(2) 0.0427(7) Uani d . 1
C C5 0.1137(3) 0.89075(15) -0.0979(3) 0.0563(9) Uani d . 1
H H5 0.0490 0.8762 -0.1578 0.068 Uiso calc R 1
C C6 0.2297(3) 0.88786(15) -0.1160(3) 0.0571(9) Uani d . 1
H H6A 0.2441 0.8722 -0.1890 0.068 Uiso calc R 1
C C7 0.3317(3) 0.90852(13) -0.0251(2) 0.0464(7) Uani d . 1
C C8 0.4554(3) 0.90407(16) -0.0384(3) 0.0640(9) Uani d . 1
H H8 0.4740 0.8895 -0.1104 0.077 Uiso calc R 1
C C9 0.5475(3) 0.92142(18) 0.0556(3) 0.0691(10) Uani d . 1
H H9 0.6294 0.9174 0.0482 0.083 Uiso calc R 1
C C10 0.5203(3) 0.94512(16) 0.1627(3) 0.0547(8) Uani d . 1
C C11 0.3103(2) 0.93440(11) 0.0837(2) 0.0349(6) Uani d . 1
C C12 0.1850(2) 0.93923(11) 0.1022(2) 0.0334(6) Uani d . 1
C C13 0.0322(3) 0.98732(14) 0.3514(3) 0.0518(8) Uani d . 1
H H13A 0.1085 0.9846 0.4096 0.078 Uiso calc R 1
H H13B -0.0292 0.9615 0.3777 0.078 Uiso calc R 1
H H13C 0.0050 1.0310 0.3439 0.078 Uiso calc R 1
C C14 0.6209(3) 0.9627(2) 0.2687(3) 0.0871(13) Uani d . 1
H H14A 0.6186 1.0079 0.2830 0.131 Uiso calc R 1
H H14B 0.6997 0.9514 0.2516 0.131 Uiso calc R 1
H H14C 0.6085 0.9401 0.3393 0.131 Uiso calc R 1
C C15 0.2559(2) 1.12721(11) 0.2362(2) 0.0337(6) Uani d . 1
C C16 0.2293(2) 1.19281(11) 0.1859(2) 0.0327(6) Uani d . 1
C C17 0.1416(2) 1.23151(12) 0.2226(2) 0.0398(7) Uani d . 1
H H17 0.1018 1.2171 0.2827 0.048 Uiso calc R 1
C C18 0.1123(3) 1.29088(13) 0.1716(3) 0.0471(7) Uani d . 1
H H18 0.0533 1.3161 0.1973 0.057 Uiso calc R 1
C C19 0.1709(3) 1.31292(12) 0.0819(2) 0.0416(7) Uani d . 1
C C20 0.2618(3) 1.27543(13) 0.0469(3) 0.0455(7) Uani d . 1
H H20 0.3039 1.2905 -0.0110 0.055 Uiso calc R 1
C C21 0.2892(2) 1.21626(12) 0.0979(2) 0.0406(7) Uani d . 1
H H21 0.3491 1.1913 0.0730 0.049 Uiso calc R 1
C C22 0.3756(3) 0.87749(13) 0.5160(3) 0.0523(8) Uani d . 1
C C23 0.3240(2) 0.82471(12) 0.5819(2) 0.0390(6) Uani d . 1
C C24 0.3987(3) 0.78902(14) 0.6709(3) 0.0503(8) Uani d . 1
H H24 0.4828 0.7979 0.6909 0.060 Uiso calc R 1
C C25 0.3509(3) 0.74027(13) 0.7308(3) 0.0495(8) Uani d . 1
H H25 0.4027 0.7164 0.7897 0.059 Uiso calc R 1
C C26 0.2253(3) 0.72726(12) 0.7024(2) 0.0393(6) Uani d . 1
C C27 0.1495(3) 0.76263(13) 0.6135(3) 0.0450(7) Uani d . 1
H H27 0.0653 0.7539 0.5937 0.054 Uiso calc R 1
C C28 0.1986(3) 0.81074(13) 0.5542(2) 0.0439(7) Uani d . 1
H H28 0.1468 0.8342 0.4946 0.053 Uiso calc R 1

loop_
_atom_site_aniso_label
_atom_site_aniso_U_11
_atom_site_aniso_U_22
_atom_site_aniso_U_33
_atom_site_aniso_U_12
_atom_site_aniso_U_13
_atom_site_aniso_U_23
Pb1 0.03696(5) 0.03192(5) 0.02734(5) -0.00627(4) 0.00379(4) -0.00068(4)
O1 0.0582(12) 0.0384(10) 0.0471(11) -0.0025(9) 0.0258(10) 0.0015(8)
O2 0.0481(11) 0.0396(9) 0.0362(10) 0.0098(8) 0.0129(9) 0.0037(8)
O3 0.0839(15) 0.0490(11) 0.0582(13) 0.0280(11) 0.0313(12) 0.0177(10)
O4 0.0853(15) 0.0409(11) 0.0417(12) -0.0202(10) 0.0037(11) 0.0067(9)
O5 0.0940(18) 0.1016(19) 0.119(2) -0.0676(16) -0.0374(17) 0.0441(17)
O6 0.0571(12) 0.0458(11) 0.0524(12) 0.0004(9) 0.0171(10) 0.0133(9)
N1 0.0313(11) 0.0301(10) 0.0303(11) -0.0027(8) 0.0073(9) -0.0012(8)
N2 0.0334(11) 0.0411(12) 0.0372(12) 0.0016(9) 0.0088(10) -0.0015(9)
C1 0.0340(14) 0.0372(14) 0.0449(16) -0.0034(11) 0.0121(12) -0.0010(11)
C2 0.0318(15) 0.0667(19) 0.063(2) -0.0111(14) 0.0100(14) -0.0072(16)
C3 0.0367(16) 0.068(2) 0.0544(19) -0.0132(14) -0.0071(14) -0.0123(16)
C4 0.0445(16) 0.0451(15) 0.0353(15) -0.0074(13) 0.0004(13) -0.0056(12)
C5 0.063(2) 0.0629(19) 0.0377(17) -0.0111(16) -0.0027(15) -0.0139(14)
C6 0.076(2) 0.0606(19) 0.0351(16) -0.0031(17) 0.0124(16) -0.0158(14)
C7 0.0543(17) 0.0501(16) 0.0375(16) 0.0035(13) 0.0159(14) -0.0070(12)
C8 0.065(2) 0.076(2) 0.057(2) 0.0112(18) 0.0280(17) -0.0155(17)
C9 0.0449(17) 0.095(3) 0.073(2) 0.0104(18) 0.0258(17) -0.017(2)
C10 0.0366(16) 0.071(2) 0.057(2) 0.0050(15) 0.0116(14) -0.0066(16)
C11 0.0398(14) 0.0318(12) 0.0337(14) 0.0011(11) 0.0086(12) -0.0012(10)
C12 0.0376(14) 0.0294(12) 0.0324(14) -0.0006(10) 0.0052(11) -0.0025(10)
C13 0.0436(15) 0.0598(18) 0.0589(19) -0.0091(14) 0.0262(14) -0.0120(14)
C14 0.0338(18) 0.147(4) 0.079(3) 0.002(2) 0.0060(18) -0.025(3)
C15 0.0351(14) 0.0349(13) 0.0299(14) -0.0031(11) 0.0039(11) -0.0029(10)
C16 0.0318(13) 0.0343(13) 0.0310(14) -0.0007(10) 0.0041(11) -0.0017(10)
C17 0.0413(15) 0.0450(15) 0.0358(15) 0.0022(12) 0.0141(12) 0.0016(11)
C18 0.0500(16) 0.0501(16) 0.0451(17) 0.0173(13) 0.0190(14) 0.0022(13)
C19 0.0489(16) 0.0375(14) 0.0390(16) 0.0085(12) 0.0104(13) 0.0035(11)
C20 0.0471(16) 0.0473(15) 0.0470(17) 0.0077(13) 0.0211(13) 0.0105(12)
C21 0.0405(15) 0.0437(14) 0.0402(16) 0.0109(12) 0.0146(13) 0.0035(12)
C22 0.061(2) 0.0396(15) 0.0538(19) -0.0162(14) 0.0057(16) -0.0010(13)
C23 0.0444(15) 0.0355(13) 0.0347(15) -0.0069(12) 0.0020(12) -0.0004(11)
C24 0.0398(16) 0.0552(17) 0.0509(19) -0.0105(13) -0.0027(14) 0.0063(14)
C25 0.0502(17) 0.0466(16) 0.0474(18) 0.0056(13) -0.0006(14) 0.0118(13)
C26 0.0518(16) 0.0323(13) 0.0361(15) 0.0008(12) 0.0138(13) 0.0017(11)
C27 0.0411(15) 0.0503(16) 0.0440(17) -0.0035(13) 0.0099(13) 0.0066(13)
C28 0.0457(16) 0.0446(15) 0.0385(16) 0.0038(13) 0.0017(13) 0.0074(12)

loop_
_atom_type_symbol
_atom_type_description
_atom_type_scat_dispersion_real
_atom_type_scat_dispersion_imag
_atom_type_scat_source
C C 0.0033 0.0016 'International Tables Vol C Tables 4.2.6.8 and 6.1.1.4'
H H 0.0000 0.0000 'International Tables Vol C Tables 4.2.6.8 and 6.1.1.4'
N N 0.0061 0.0033 'International Tables Vol C Tables 4.2.6.8 and 6.1.1.4'
O O 0.0106 0.0060 'International Tables Vol C Tables 4.2.6.8 and 6.1.1.4'
Pb Pb -3.3944 10.1111 'International Tables Vol C Tables 4.2.6.8 and 6.1.1.4'

loop_
_geom_angle_atom_site_label_1
_geom_angle_atom_site_label_2
_geom_angle_atom_site_label_3
_geom_angle_site_symmetry_1
_geom_angle_site_symmetry_3
_geom_angle
N2 Pb1 N1 . . 67.72(7)
N2 Pb1 O2 . . 75.58(6)
N1 Pb1 O2 . . 80.12(6)
N2 Pb1 O4 . . 82.52(7)
N1 Pb1 O4 . . 72.09(7)
O2 Pb1 O4 . . 149.58(6)
N2 Pb1 O1 . . 121.26(6)
N1 Pb1 O1 . . 79.82(6)
O2 Pb1 O1 . . 50.84(6)
O4 Pb1 O1 . . 132.21(7)
N2 Pb1 O5 . 3_676 109.00(9)
N1 Pb1 O5 . 3_676 155.30(7)
O2 Pb1 O5 . 3_676 75.47(7)
O4 Pb1 O5 . 3_676 132.55(7)
O1 Pb1 O5 . 3_676 81.89(8)
N2 Pb1 C15 . . 99.56(7)
N1 Pb1 C15 . . 81.81(6)
O2 Pb1 C15 . . 25.29(6)
O4 Pb1 C15 . . 150.90(7)
O1 Pb1 C15 . . 25.87(6)
O5 Pb1 C15 3_676 . 74.53(7)
C15 O1 Pb1 . . 89.65(14)
C15 O2 Pb1 . . 96.86(15)
C19 O3 H3 . . 109.5
C22 O4 Pb1 . . 114.65(17)
C22 O5 Pb1 . 3_676 163.1(3)
C26 O6 H6 . . 109.5
C1 N1 C12 . . 119.6(2)
C1 N1 Pb1 . . 123.69(16)
C12 N1 Pb1 . . 116.66(15)
C10 N2 C11 . . 119.1(2)
C10 N2 Pb1 . . 123.19(18)
C11 N2 Pb1 . . 117.42(16)
N1 C1 C2 . . 120.8(3)
N1 C1 C13 . . 119.1(2)
C2 C1 C13 . . 120.1(2)
C3 C2 C1 . . 120.5(3)
C3 C2 H2 . . 119.8
C1 C2 H2 . . 119.8
C2 C3 C4 . . 120.1(3)
C2 C3 H3A . . 119.9
C4 C3 H3A . . 119.9
C3 C4 C12 . . 116.6(3)
C3 C4 C5 . . 123.3(3)
C12 C4 C5 . . 120.1(3)
C6 C5 C4 . . 120.9(3)
C6 C5 H5 . . 119.5
C4 C5 H5 . . 119.5
C5 C6 C7 . . 121.1(3)
C5 C6 H6A . . 119.4
C7 C6 H6A . . 119.4
C11 C7 C8 . . 117.2(3)
C11 C7 C6 . . 119.7(3)
C8 C7 C6 . . 123.0(3)
C9 C8 C7 . . 119.2(3)
C9 C8 H8 . . 120.4
C7 C8 H8 . . 120.4
C8 C9 C10 . . 120.8(3)
C8 C9 H9 . . 119.6
C10 C9 H9 . . 119.6
N2 C10 C9 . . 121.2(3)
N2 C10 C14 . . 117.2(3)
C9 C10 C14 . . 121.5(3)
N2 C11 C7 . . 122.3(2)
N2 C11 C12 . . 118.4(2)
C7 C11 C12 . . 119.3(2)
N1 C12 C4 . . 122.2(2)
N1 C12 C11 . . 119.0(2)
C4 C12 C11 . . 118.8(2)
C1 C13 H13A . . 109.5
C1 C13 H13B . . 109.5
H13A C13 H13B . . 109.5
C1 C13 H13C . . 109.5
H13A C13 H13C . . 109.5
H13B C13 H13C . . 109.5
C10 C14 H14A . . 109.5
C10 C14 H14B . . 109.5
H14A C14 H14B . . 109.5
C10 C14 H14C . . 109.5
H14A C14 H14C . . 109.5
H14B C14 H14C . . 109.5
O2 C15 O1 . . 121.2(2)
O2 C15 C16 . . 119.7(2)
O1 C15 C16 . . 119.1(2)
O2 C15 Pb1 . . 57.86(12)
O1 C15 Pb1 . . 64.48(13)
C16 C15 Pb1 . . 170.63(17)
C17 C16 C21 . . 118.0(2)
C17 C16 C15 . . 121.2(2)
C21 C16 C15 . . 120.8(2)
C18 C17 C16 . . 121.2(3)
C18 C17 H17 . . 119.4
C16 C17 H17 . . 119.4
C17 C18 C19 . . 120.0(3)
C17 C18 H18 . . 120.0
C19 C18 H18 . . 120.0
O3 C19 C18 . . 118.3(2)
O3 C19 C20 . . 122.4(3)
C18 C19 C20 . . 119.4(2)
C21 C20 C19 . . 119.9(3)
C21 C20 H20 . . 120.0
C19 C20 H20 . . 120.0
C20 C21 C16 . . 121.4(2)
C20 C21 H21 . . 119.3
C16 C21 H21 . . 119.3
O5 C22 O4 . . 122.7(3)
O5 C22 C23 . . 120.3(3)
O4 C22 C23 . . 117.0(3)
C24 C23 C28 . . 118.2(2)
C24 C23 C22 . . 121.6(3)
C28 C23 C22 . . 120.2(2)
C23 C24 C25 . . 121.4(3)
C23 C24 H24 . . 119.3
C25 C24 H24 . . 119.3
C24 C25 C26 . . 119.6(3)
C24 C25 H25 . . 120.2
C26 C25 H25 . . 120.2
O6 C26 C27 . . 117.0(2)
O6 C26 C25 . . 123.4(2)
C27 C26 C25 . . 119.6(2)
C28 C27 C26 . . 120.1(3)
C28 C27 H27 . . 119.9
C26 C27 H27 . . 119.9
C27 C28 C23 . . 121.1(3)
C27 C28 H28 . . 119.4
C23 C28 H28 . . 119.4

loop_
_geom_bond_atom_site_label_1
_geom_bond_atom_site_label_2
_geom_bond_site_symmetry_2
_geom_bond_distance
_geom_bond_publ_flag
Pb1 N2 . 2.464(2) y
Pb1 N1 . 2.4818(19) y
Pb1 O2 . 2.4851(17) y
Pb1 O4 . 2.5291(18) y
Pb1 O1 . 2.6298(18) y
Pb1 O5 3_676 2.767(2) y
Pb1 C15 . 2.914(2) ?
O1 C15 . 1.271(3) ?
O2 C15 . 1.254(3) ?
O3 C19 . 1.359(3) ?
O3 H3 . 0.8200 ?
O4 C22 . 1.269(3) ?
O5 C22 . 1.216(4) ?
O5 Pb1 3_676 2.767(2) ?
O6 C26 . 1.357(3) ?
O6 H6 . 0.8200 ?
N1 C1 . 1.330(3) ?
N1 C12 . 1.365(3) ?
N2 C10 . 1.329(3) ?
N2 C11 . 1.365(3) ?
C1 C2 . 1.394(4) ?
C1 C13 . 1.499(4) ?
C2 C3 . 1.363(4) ?
C2 H2 . 0.9300 ?
C3 C4 . 1.405(4) ?
C3 H3A . 0.9300 ?
C4 C12 . 1.409(3) ?
C4 C5 . 1.427(4) ?
C5 C6 . 1.340(4) ?
C5 H5 . 0.9300 ?
C6 C7 . 1.430(4) ?
C6 H6A . 0.9300 ?
C7 C11 . 1.406(4) ?
C7 C8 . 1.408(4) ?
C8 C9 . 1.363(5) ?
C8 H8 . 0.9300 ?
C9 C10 . 1.394(4) ?
C9 H9 . 0.9300 ?
C10 C14 . 1.506(4) ?
C11 C12 . 1.445(3) ?
C13 H13A . 0.9600 ?
C13 H13B . 0.9600 ?
C13 H13C . 0.9600 ?
C14 H14A . 0.9600 ?
C14 H14B . 0.9600 ?
C14 H14C . 0.9600 ?
C15 C16 . 1.491(3) ?
C16 C17 . 1.389(3) ?
C16 C21 . 1.390(3) ?
C17 C18 . 1.379(4) ?
C17 H17 . 0.9300 ?
C18 C19 . 1.386(4) ?
C18 H18 . 0.9300 ?
C19 C20 . 1.393(4) ?
C20 C21 . 1.372(4) ?
C20 H20 . 0.9300 ?
C21 H21 . 0.9300 ?
C22 C23 . 1.506(4) ?
C23 C24 . 1.383(4) ?
C23 C28 . 1.389(4) ?
C24 C25 . 1.386(4) ?
C24 H24 . 0.9300 ?
C25 C26 . 1.387(4) ?
C25 H25 . 0.9300 ?
C26 C27 . 1.385(4) ?
C27 C28 . 1.379(4) ?
C27 H27 . 0.9300 ?
C28 H28 . 0.9300 ?

loop_
_geom_hbond_atom_site_label_D
_geom_hbond_atom_site_label_H
_geom_hbond_atom_site_label_A
_geom_hbond_site_symmetry_A
_geom_hbond_distance_DH
_geom_hbond_distance_HA
_geom_hbond_distance_DA
_geom_hbond_angle_DHA
O3 H3 O1 4_585 0.82 1.84 2.652(3) 172.4
O6 H6 O4 4_576 0.82 1.82 2.619(3) 164.7

loop_
_geom_torsion_atom_site_label_1
_geom_torsion_atom_site_label_2
_geom_torsion_atom_site_label_3
_geom_torsion_atom_site_label_4
_geom_torsion_site_symmetry_1
_geom_torsion
N2 Pb1 O1 C15 . -36.24(16)
N1 Pb1 O1 C15 . -92.21(15)
O2 Pb1 O1 C15 . -6.72(13)
O4 Pb1 O1 C15 . -146.43(14)
O5 Pb1 O1 C15 3_676 71.10(16)
N2 Pb1 O2 C15 . 161.08(16)
N1 Pb1 O2 C15 . 91.73(15)
O4 Pb1 O2 C15 . 115.79(18)
O1 Pb1 O2 C15 . 6.86(14)
O5 Pb1 O2 C15 3_676 -84.47(16)
N2 Pb1 O4 C22 . 122.6(2)
N1 Pb1 O4 C22 . -168.4(2)
O2 Pb1 O4 C22 . 166.60(19)
O1 Pb1 O4 C22 . -111.4(2)
O5 Pb1 O4 C22 3_676 13.7(3)
C15 Pb1 O4 C22 . -141.1(2)
N2 Pb1 N1 C1 . 172.1(2)
O2 Pb1 N1 C1 . -109.56(19)
O4 Pb1 N1 C1 . 82.97(19)
O1 Pb1 N1 C1 . -57.88(19)
O5 Pb1 N1 C1 3_676 -100.7(3)
C15 Pb1 N1 C1 . -84.01(19)
N2 Pb1 N1 C12 . -6.72(15)
O2 Pb1 N1 C12 . 71.63(16)
O4 Pb1 N1 C12 . -95.83(17)
O1 Pb1 N1 C12 . 123.32(17)
O5 Pb1 N1 C12 3_676 80.5(3)
C15 Pb1 N1 C12 . 97.19(17)
N1 Pb1 N2 C10 . -177.5(2)
O2 Pb1 N2 C10 . 97.4(2)
O4 Pb1 N2 C10 . -103.9(2)
O1 Pb1 N2 C10 . 120.7(2)
O5 Pb1 N2 C10 3_676 28.7(2)
C15 Pb1 N2 C10 . 105.5(2)
N1 Pb1 N2 C11 . 8.24(16)
O2 Pb1 N2 C11 . -76.82(17)
O4 Pb1 N2 C11 . 81.90(18)
O1 Pb1 N2 C11 . -53.58(19)
O5 Pb1 N2 C11 3_676 -145.56(17)
C15 Pb1 N2 C11 . -68.75(18)
C12 N1 C1 C2 . -2.5(4)
Pb1 N1 C1 C2 . 178.8(2)
C12 N1 C1 C13 . 176.0(2)
Pb1 N1 C1 C13 . -2.7(3)
N1 C1 C2 C3 . -0.3(4)
C13 C1 C2 C3 . -178.8(3)
C1 C2 C3 C4 . 2.0(5)
C2 C3 C4 C12 . -0.8(4)
C2 C3 C4 C5 . 177.8(3)
C3 C4 C5 C6 . -177.1(3)
C12 C4 C5 C6 . 1.4(5)
C4 C5 C6 C7 . 1.3(5)
C5 C6 C7 C11 . -2.2(5)
C5 C6 C7 C8 . 177.5(3)
C11 C7 C8 C9 . 3.5(5)
C6 C7 C8 C9 . -176.2(3)
C7 C8 C9 C10 . -1.9(5)
C11 N2 C10 C9 . 2.4(4)
Pb1 N2 C10 C9 . -171.7(2)
C11 N2 C10 C14 . -177.0(3)
Pb1 N2 C10 C14 . 8.9(4)
C8 C9 C10 N2 . -1.2(5)
C8 C9 C10 C14 . 178.2(4)
C10 N2 C11 C7 . -0.6(4)
Pb1 N2 C11 C7 . 173.90(19)
C10 N2 C11 C12 . 176.3(2)
Pb1 N2 C11 C12 . -9.2(3)
C8 C7 C11 N2 . -2.4(4)
C6 C7 C11 N2 . 177.3(3)
C8 C7 C11 C12 . -179.2(3)
C6 C7 C11 C12 . 0.5(4)
C1 N1 C12 C4 . 3.7(4)
Pb1 N1 C12 C4 . -177.46(19)
C1 N1 C12 C11 . -173.9(2)
Pb1 N1 C12 C11 . 4.9(3)
C3 C4 C12 N1 . -2.0(4)
C5 C4 C12 N1 . 179.3(2)
C3 C4 C12 C11 . 175.6(2)
C5 C4 C12 C11 . -3.1(4)
N2 C11 C12 N1 . 2.8(3)
C7 C11 C12 N1 . 179.8(2)
N2 C11 C12 C4 . -174.9(2)
C7 C11 C12 C4 . 2.1(4)
Pb1 O2 C15 O1 . -12.9(3)
Pb1 O2 C15 C16 . 169.45(19)
Pb1 O1 C15 O2 . 12.1(2)
Pb1 O1 C15 C16 . -170.2(2)
N2 Pb1 C15 O2 . -18.57(15)
N1 Pb1 C15 O2 . -84.19(15)
O4 Pb1 C15 O2 . -110.36(18)
O1 Pb1 C15 O2 . -167.7(2)
O5 Pb1 C15 O2 3_676 88.64(16)
N2 Pb1 C15 O1 . 149.17(14)
N1 Pb1 C15 O1 . 83.54(14)
O2 Pb1 C15 O1 . 167.7(2)
O4 Pb1 C15 O1 . 57.4(2)
O5 Pb1 C15 O1 3_676 -103.62(16)
O2 C15 C16 C17 . 171.0(2)
O1 C15 C16 C17 . -6.7(4)
O2 C15 C16 C21 . -7.0(4)
O1 C15 C16 C21 . 175.3(2)
C21 C16 C17 C18 . 1.5(4)
C15 C16 C17 C18 . -176.6(2)
C16 C17 C18 C19 . 0.0(4)
C17 C18 C19 O3 . 177.7(3)
C17 C18 C19 C20 . -1.9(4)
O3 C19 C20 C21 . -177.2(3)
C18 C19 C20 C21 . 2.4(4)
C19 C20 C21 C16 . -1.0(4)
C17 C16 C21 C20 . -0.9(4)
C15 C16 C21 C20 . 177.1(2)
Pb1 O5 C22 O4 3_676 52.9(11)
Pb1 O5 C22 C23 3_676 -127.0(8)
Pb1 O4 C22 O5 . -25.3(4)
Pb1 O4 C22 C23 . 154.6(2)
O5 C22 C23 C24 . -22.2(5)
O4 C22 C23 C24 . 157.9(3)
O5 C22 C23 C28 . 157.7(3)
O4 C22 C23 C28 . -22.2(4)
C28 C23 C24 C25 . 0.4(4)
C22 C23 C24 C25 . -179.6(3)
C23 C24 C25 C26 . -0.8(5)
C24 C25 C26 O6 . -179.7(3)
C24 C25 C26 C27 . 0.8(4)
O6 C26 C27 C28 . -179.9(3)
C25 C26 C27 C28 . -0.4(4)
C26 C27 C28 C23 . 0.0(4)
C24 C23 C28 C27 . 0.0(4)
C22 C23 C28 C27 . -180.0(3)
